data_7203945
loop_
_publ_author_name
'Scheffler, G\"otz'
'Montavon, Francois'
'Hennig, Michael'
'Wessel, Hans Peter'

_publ_section_title
;
 Carbohydrate \a-oxoketene N,O-ketals in the synthesis of
 dihydroquinolines
;
_journal_issue 5
_journal_name_full 'Journal of the Chemical Society, Perkin Transactions 1'
_journal_page_first 753
_journal_paper_doi 10.1039/a908806g
_journal_year 2000
_chemical_formula_sum 'C28 H27 Cl4 N O8'
_chemical_formula_weight 647.31
_chemical_name_systematic
; 
 ? 
;
_space_group_IT_number 5
_symmetry_cell_setting monoclinic
_symmetry_space_group_name_Hall 'C 2y'
_symmetry_space_group_name_H-M 'C 1 2 1'
_atom_sites_solution_hydrogens geom
_atom_sites_solution_primary direct
_atom_sites_solution_secondary difmap
_audit_creation_method SHELXL-97
_cell_angle_alpha 90.00
_cell_angle_beta 114.860(10)
_cell_angle_gamma 90.00
_cell_formula_units_Z 4
_cell_length_a 23.144(2)
_cell_length_b 11.273(2)
_cell_length_c 12.3570(10)
_cell_measurement_reflns_used 20
_cell_measurement_temperature 193(2)
_cell_measurement_theta_max 56.084
_cell_measurement_theta_min 21.602
_cell_volume 2925.2(7)
_computing_cell_refinement 'Siemens XSCANS'
_computing_data_collection 'Siemens XSCANS'
_computing_data_reduction 'Siemens XSCANS'
_computing_molecular_graphics 'XP, MOLOC '
_computing_publication_material -
_computing_structure_refinement 'SHELXL-97 (Sheldrick, 1997)'
_computing_structure_solution 'SHELXS-97 (Sheldrick, 1990)'
_diffrn_ambient_temperature 193(2)
_diffrn_measured_fraction_theta_full 0.438
_diffrn_measured_fraction_theta_max 0.438
_diffrn_measurement_device_type P4
_diffrn_measurement_method Theta-2Theta
_diffrn_radiation_monochromator graphite
_diffrn_radiation_source 'rotating anode'
_diffrn_radiation_type CuK\a
_diffrn_radiation_wavelength 1.54178
_diffrn_reflns_av_R_equivalents 0.0231
_diffrn_reflns_av_sigmaI/netI 0.0161
_diffrn_reflns_limit_h_max 23
_diffrn_reflns_limit_h_min -1
_diffrn_reflns_limit_k_max 13
_diffrn_reflns_limit_k_min -1
_diffrn_reflns_limit_l_max 13
_diffrn_reflns_limit_l_min -13
_diffrn_reflns_number 2784
_diffrn_reflns_theta_full 64.94
_diffrn_reflns_theta_max 64.94
_diffrn_reflns_theta_min 3.94
_diffrn_standards_decay_% 0
_diffrn_standards_interval_count 200
_diffrn_standards_number 3
_exptl_absorpt_coefficient_mu 4.116
_exptl_crystal_colour colourless
_exptl_crystal_density_diffrn 1.470
_exptl_crystal_density_method 'not measured'
_exptl_crystal_description plate
_exptl_crystal_F_000 1336
_exptl_crystal_size_max 0.2
_exptl_crystal_size_mid 0.3
_exptl_crystal_size_min 0.3
_refine_diff_density_max 0.428
_refine_diff_density_min -0.602
_refine_diff_density_rms 0.080
_refine_ls_abs_structure_details 'Flack H D (1983), Acta Cryst. A39, 876-881'
_refine_ls_abs_structure_Flack 0.02(4)
_refine_ls_extinction_coef 0.0017(3)
_refine_ls_extinction_expression Fc^*^=kFc[1+0.001xFc^2^\l^3^/sin(2\q)]^-1/4^
_refine_ls_extinction_method SHELXL
_refine_ls_goodness_of_fit_ref 1.048
_refine_ls_hydrogen_treatment mixed
_refine_ls_matrix_type full
_refine_ls_number_parameters 381
_refine_ls_number_reflns 2549
_refine_ls_number_restraints 1
_refine_ls_restrained_S_all 1.048
_refine_ls_R_factor_all 0.0603
_refine_ls_R_factor_gt 0.0586
_refine_ls_shift/su_max 0.002
_refine_ls_shift/su_mean 0.000
_refine_ls_structure_factor_coef Fsqd
_refine_ls_weighting_details 'w=1/[\s^2^(Fo^2^)+(0.1110P)^2^+6.3521P] where P=(Fo^2^+2Fc^2^)/3'
_refine_ls_weighting_scheme calc
_refine_ls_wR_factor_gt 0.1602
_refine_ls_wR_factor_ref 0.1627
_reflns_number_gt 2463
_reflns_number_total 2549
_reflns_threshold_expression >2sigma(I)
_cod_data_source_file a908806g.txt
_cod_data_source_block x952
_cod_depositor_comments
;
The following automatic conversions were performed:
'_symmetry_cell_setting' value 'Monoclinic' changed to 'monoclinic'
according to '/home/saulius/struct/CIF-dictionaries/cif_core.dic'
dictionary named 'cif_core.dic' version 2.4.1 from 2010-06-29.

Automatic conversion script
Id: cif_fix_enum 1527 2010-12-29 10:47:43Z saulius 

The following automatic conversions were performed:

'_refine_ls_weighting_scheme' value 'calc
w=1/[\s^2^(Fo^2^)+(0.1110P)^2^+6.3521P] where P=(Fo^2^+2Fc^2^)/3' was
changed to 'calc'. New tag '_refine_ls_weighting_details' was
created. The value of the new tag was set to
'w=1/[\s^2^(Fo^2^)+(0.1110P)^2^+6.3521P] where P=(Fo^2^+2Fc^2^)/3'.

Automatic conversion script
Id: cif_fix_values 3143 2015-03-26 13:38:13Z robertas 
;
_cod_original_cell_volume 2925.2(6)
_cod_original_sg_symbol_H-M C2
_cod_database_code 7203945

loop_
_symmetry_equiv_pos_as_xyz
'x, y, z'
'-x, y, -z'
'x+1/2, y+1/2, z'
'-x+1/2, y+1/2, -z'

loop_
_atom_site_label
_atom_site_type_symbol
_atom_site_fract_x
_atom_site_fract_y
_atom_site_fract_z
_atom_site_U_iso_or_equiv
_atom_site_adp_type
_atom_site_occupancy
_atom_site_calc_flag
_atom_site_refinement_flags
_atom_site_disorder_assembly
_atom_site_disorder_group
N1 N -0.2306(2) -0.7048(4) -0.3175(3) 0.0290(10) Uani 1 d . . .
O2 O -0.31890(15) -0.8200(3) -0.3988(3) 0.0281(8) Uani 1 d . . .
O3 O -0.16260(16) -0.5488(3) -0.2604(3) 0.0269(8) Uani 1 d . . .
O4 O -0.44703(18) -0.8542(4) -0.5537(3) 0.0454(11) Uani 1 d . . .
H4A H -0.4571 -0.8560 -0.6257 0.068 Uiso 1 calc R . .
O5 O -0.42834(16) -0.9403(4) -0.2810(3) 0.0336(9) Uani 1 d . . .
H5A H -0.4092 -0.9828 -0.2230 0.050 Uiso 1 calc R . .
O6 O -0.33475(16) -0.8344(4) -0.0828(3) 0.0318(9) Uani 1 d . . .
O7 O -0.12893(16) -0.5903(3) 0.0895(3) 0.0291(8) Uani 1 d . . .
O8 O -0.06947(15) -0.4043(3) 0.0279(3) 0.0269(8) Uani 1 d . . .
H8A H -0.0960 -0.3777 0.0492 0.040 Uiso 1 calc R . .
O9 O -0.04547(17) -0.4305(5) -0.2231(3) 0.0439(12) Uani 1 d . . .
H9A H -0.0144 -0.4157 -0.1607 0.066 Uiso 1 calc R . .
C10 C -0.2322(2) -0.6957(5) -0.4363(4) 0.0240(11) Uani 1 d . . .
C11 C -0.2700(3) -0.6125(7) -0.5136(5) 0.0463(16) Uani 1 d . . .
H11A H -0.2940 -0.5602 -0.4912 0.056 Uiso 1 calc R . .
C12 C -0.2715(3) -0.6082(8) -0.6292(5) 0.0530(19) Uani 1 d . . .
H12A H -0.2976 -0.5523 -0.6829 0.064 Uiso 1 calc R . .
C13 C -0.2370(3) -0.6813(6) -0.6648(5) 0.0433(16) Uani 1 d . . .
C14 C -0.2391(4) -0.6748(7) -0.7884(5) 0.058(2) Uani 1 d . . .
H14A H -0.2689 -0.6148 -0.8336 0.087 Uiso 1 calc R . .
H14B H -0.2522 -0.7501 -0.8273 0.087 Uiso 1 calc R . .
H14C H -0.1976 -0.6553 -0.7828 0.087 Uiso 1 calc R . .
C15 C -0.1978(4) -0.7621(7) -0.5818(6) 0.0569(19) Uani 1 d . . .
H15A H -0.1723 -0.8121 -0.6030 0.068 Uiso 1 calc R . .
C16 C -0.1955(4) -0.7705(7) -0.4689(6) 0.0543(18) Uani 1 d . . .
H16A H -0.1694 -0.8264 -0.4153 0.065 Uiso 1 calc R . .
C17 C -0.2747(2) -0.7730(5) -0.2976(4) 0.0252(11) Uani 1 d . . .
C18 C -0.3580(2) -0.9117(5) -0.3782(4) 0.0260(11) Uani 1 d . . .
H18A H -0.3309 -0.9796 -0.3389 0.031 Uiso 1 calc R . .
C19 C -0.4068(3) -0.9502(6) -0.4988(4) 0.0348(13) Uani 1 d . . .
H19A H -0.3856 -0.9765 -0.5477 0.042 Uiso 1 calc R . .
H19B H -0.4315 -1.0159 -0.4898 0.042 Uiso 1 calc R . .
C20 C -0.3854(2) -0.8611(5) -0.2960(4) 0.0263(11) Uani 1 d . . .
H20A H -0.4087 -0.7885 -0.3325 0.032 Uiso 1 calc R . .
C21 C -0.3301(2) -0.8273(5) -0.1791(4) 0.0258(11) Uani 1 d . . .
C22 C -0.2738(2) -0.7858(5) -0.1883(4) 0.0255(11) Uani 1 d . . .
C23 C -0.2157(2) -0.7521(5) -0.0776(4) 0.0252(11) Uani 1 d . . .
H23A H -0.2296 -0.7229 -0.0177 0.030 Uiso 1 calc R . .
C24 C -0.1821(2) -0.6525(5) -0.1099(4) 0.0266(12) Uani 1 d . . .
C25 C -0.1364(2) -0.5812(4) -0.0159(4) 0.0240(11) Uani 1 d . . .
C26 C -0.0963(2) -0.4973(5) -0.0524(4) 0.0243(11) Uani 1 d . . .
H26A H -0.0614 -0.5435 -0.0565 0.029 Uiso 1 calc R . .
C27 C -0.1369(2) -0.4502(5) -0.1772(4) 0.0264(11) Uani 1 d . . .
H27A H -0.1724 -0.4044 -0.1750 0.032 Uiso 1 calc R . .
C28 C -0.0997(3) -0.3721(5) -0.2235(4) 0.0349(13) Uani 1 d . . .
H28A H -0.1270 -0.3476 -0.3043 0.042 Uiso 1 calc R . .
H28B H -0.0863 -0.3013 -0.1745 0.042 Uiso 1 calc R . .
C29 C -0.1902(2) -0.6343(5) -0.2233(4) 0.0250(11) Uani 1 d . . .
C30 C -0.1743(2) -0.8612(5) -0.0282(4) 0.0322(13) Uani 1 d . . .
C31 C -0.1823(4) -0.9312(6) 0.0570(5) 0.0529(17) Uani 1 d . . .
H31A H -0.2115 -0.9081 0.0864 0.064 Uiso 1 calc R . .
C32 C -0.1478(4) -1.0342(7) 0.0994(7) 0.064(2) Uani 1 d . . .
H32A H -0.1547 -1.0810 0.1548 0.077 Uiso 1 calc R . .
C33 C -0.1041(4) -1.0663(7) 0.0599(8) 0.074(3) Uani 1 d . . .
H33A H -0.0796 -1.1339 0.0911 0.089 Uiso 1 calc R . .
C34 C -0.0945(3) -0.9999(7) -0.0277(8) 0.063(2) Uani 1 d . . .
H34A H -0.0652 -1.0243 -0.0564 0.076 Uiso 1 calc R . .
C35 C -0.1298(3) -0.8974(6) -0.0701(6) 0.0508(17) Uani 1 d . . .
H35A H -0.1237 -0.8521 -0.1273 0.061 Uiso 1 calc R . .
Cl36 Cl -0.43328(19) -0.5371(6) -0.6886(4) 0.176(2) Uani 1 d . . .
Cl37 Cl -0.40300(19) -0.5337(3) -0.4362(4) 0.1341(13) Uani 1 d . . .
C38 C -0.4446(9) -0.5913(14) -0.5699(16) 0.148(7) Uani 1 d . . .
H38A H -0.4736 -0.6521 -0.5802 0.177 Uiso 1 calc R . .
Cl3A Cl 0.0472(3) -0.7776(9) -0.3176(10) 0.087(3) Uani 0.59(3) d P A 1
Cl3B Cl 0.009(2) -0.7585(11) -0.375(2) 0.158(12) Uani 0.41(3) d P A 2
Cl40 Cl -0.01538(12) -0.7510(2) -0.1605(2) 0.0849(7) Uani 1 d . . .
C41 C -0.0099(4) -0.6984(9) -0.2852(9) 0.082(3) Uani 1 d . . .
H41A H -0.0340 -0.6356 -0.3309 0.099 Uiso 1 calc R B 1

loop_
_atom_site_aniso_label
_atom_site_aniso_U_11
_atom_site_aniso_U_22
_atom_site_aniso_U_33
_atom_site_aniso_U_23
_atom_site_aniso_U_13
_atom_site_aniso_U_12
N1 0.033(2) 0.034(2) 0.019(2) -0.0047(19) 0.0109(17) -0.010(2)
O2 0.0292(17) 0.0337(19) 0.0193(15) -0.0031(15) 0.0082(13) -0.0101(16)
O3 0.0310(17) 0.0277(18) 0.0192(16) -0.0022(14) 0.0079(13) -0.0091(15)
O4 0.041(2) 0.063(3) 0.0226(17) -0.0055(19) 0.0036(15) 0.001(2)
O5 0.0288(18) 0.044(2) 0.0230(16) 0.0075(16) 0.0061(13) -0.0080(17)
O6 0.0362(19) 0.038(2) 0.0248(17) -0.0011(16) 0.0162(14) -0.0079(17)
O7 0.0373(19) 0.0314(19) 0.0170(17) -0.0008(15) 0.0100(14) -0.0053(16)
O8 0.0254(16) 0.0293(18) 0.0257(16) -0.0088(15) 0.0104(13) -0.0066(15)
O9 0.0272(19) 0.080(3) 0.0237(17) -0.002(2) 0.0102(14) -0.005(2)
C10 0.028(2) 0.027(2) 0.019(2) -0.006(2) 0.0113(19) -0.005(2)
C11 0.058(4) 0.059(4) 0.026(3) 0.011(3) 0.022(3) 0.017(3)
C12 0.063(4) 0.072(5) 0.025(3) 0.016(3) 0.019(3) 0.014(4)
C13 0.058(4) 0.050(4) 0.025(3) -0.009(3) 0.021(3) -0.022(3)
C14 0.091(5) 0.061(5) 0.029(3) -0.011(3) 0.033(3) -0.026(4)
C15 0.089(5) 0.051(4) 0.050(4) -0.002(3) 0.048(4) 0.014(4)
C16 0.074(4) 0.052(4) 0.043(3) 0.012(3) 0.031(3) 0.018(4)
C17 0.023(2) 0.029(3) 0.021(2) -0.004(2) 0.0071(19) -0.004(2)
C18 0.029(2) 0.028(2) 0.018(2) -0.002(2) 0.0062(19) -0.007(2)
C19 0.036(3) 0.041(3) 0.024(2) 0.000(2) 0.009(2) -0.011(3)
C20 0.026(2) 0.030(3) 0.021(2) 0.003(2) 0.0086(19) -0.001(2)
C21 0.031(3) 0.025(2) 0.020(2) 0.000(2) 0.0095(19) -0.002(2)
C22 0.024(2) 0.032(3) 0.016(2) 0.001(2) 0.0044(19) -0.003(2)
C23 0.028(2) 0.029(3) 0.018(2) -0.001(2) 0.0088(19) -0.006(2)
C24 0.032(3) 0.029(3) 0.017(2) 0.002(2) 0.0090(19) -0.002(2)
C25 0.026(2) 0.020(2) 0.025(2) 0.0004(19) 0.0095(19) 0.001(2)
C26 0.025(2) 0.028(2) 0.019(2) -0.002(2) 0.0073(18) -0.001(2)
C27 0.030(3) 0.026(2) 0.019(2) -0.004(2) 0.0052(19) -0.004(2)
C28 0.041(3) 0.038(3) 0.024(2) -0.001(2) 0.012(2) -0.013(3)
C29 0.025(2) 0.029(3) 0.019(2) -0.003(2) 0.0074(19) -0.004(2)
C30 0.033(3) 0.024(2) 0.029(2) 0.003(2) 0.003(2) -0.004(2)
C31 0.072(4) 0.040(4) 0.041(3) 0.011(3) 0.017(3) -0.007(4)
C32 0.086(6) 0.035(4) 0.061(4) 0.021(4) 0.020(4) 0.000(4)
C33 0.054(4) 0.040(4) 0.093(6) 0.023(4) -0.005(4) -0.003(4)
C34 0.044(4) 0.044(4) 0.094(6) 0.004(4) 0.021(4) 0.011(3)
C35 0.041(3) 0.040(3) 0.064(4) 0.007(3) 0.015(3) 0.002(3)
Cl36 0.112(3) 0.184(5) 0.170(4) 0.028(4) -0.001(2) 0.017(3)
Cl37 0.138(3) 0.097(2) 0.190(4) -0.040(3) 0.091(3) -0.021(2)
C38 0.200(16) 0.094(10) 0.201(16) -0.053(11) 0.136(14) -0.073(11)
Cl3A 0.089(4) 0.097(5) 0.078(5) -0.034(3) 0.038(3) 0.001(3)
Cl3B 0.30(4) 0.109(7) 0.099(11) 0.007(7) 0.113(18) 0.028(11)
Cl40 0.0988(16) 0.0746(15) 0.0936(16) 0.0035(13) 0.0526(13) -0.0025(13)
C41 0.079(6) 0.054(5) 0.090(6) 0.008(5) 0.012(5) 0.006(5)

loop_
_atom_type_symbol
_atom_type_description
_atom_type_scat_dispersion_real
_atom_type_scat_dispersion_imag
_atom_type_scat_source
C C 0.0181 0.0091 'International Tables Vol C Tables 4.2.6.8 and 6.1.1.4'
H H 0.0000 0.0000 'International Tables Vol C Tables 4.2.6.8 and 6.1.1.4'
Cl Cl 0.3639 0.7018 'International Tables Vol C Tables 4.2.6.8 and 6.1.1.4'
N N 0.0311 0.0180 'International Tables Vol C Tables 4.2.6.8 and 6.1.1.4'
O O 0.0492 0.0322 'International Tables Vol C Tables 4.2.6.8 and 6.1.1.4'

loop_
_geom_angle_atom_site_label_1
_geom_angle_atom_site_label_2
_geom_angle_atom_site_label_3
_geom_angle
_geom_angle_site_symmetry_1
_geom_angle_site_symmetry_3
_geom_angle_publ_flag
C17 N1 C29 117.1(4) . . ?
C17 N1 C10 120.8(4) . . ?
C29 N1 C10 121.6(4) . . ?
C17 O2 C18 113.5(4) . . ?
C29 O3 C27 114.7(4) . . ?
C11 C10 C16 120.8(5) . . ?
C11 C10 N1 119.5(5) . . ?
C16 C10 N1 119.7(5) . . ?
C10 C11 C12 117.9(6) . . ?
C13 C12 C11 122.9(6) . . ?
C12 C13 C15 117.0(5) . . ?
C12 C13 C14 122.0(7) . . ?
C15 C13 C14 120.9(7) . . ?
C16 C15 C13 122.0(6) . . ?
C10 C16 C15 119.3(6) . . ?
O2 C17 C22 125.0(4) . . ?
O2 C17 N1 112.5(4) . . ?
C22 C17 N1 122.4(4) . . ?
O2 C18 C19 107.0(4) . . ?
O2 C18 C20 108.3(4) . . ?
C19 C18 C20 114.9(4) . . ?
O4 C19 C18 108.9(5) . . ?
O5 C20 C18 111.6(4) . . ?
O5 C20 C21 113.1(4) . . ?
C18 C20 C21 108.1(4) . . ?
O6 C21 C22 123.0(4) . . ?
O6 C21 C20 121.2(4) . . ?
C22 C21 C20 115.8(4) . . ?
C17 C22 C21 118.8(4) . . ?
C17 C22 C23 120.8(4) . . ?
C21 C22 C23 120.3(4) . . ?
C22 C23 C24 108.0(4) . . ?
C22 C23 C30 109.3(4) . . ?
C24 C23 C30 113.6(4) . . ?
C29 C24 C25 119.0(5) . . ?
C29 C24 C23 121.7(4) . . ?
C25 C24 C23 119.1(4) . . ?
O7 C25 C24 122.0(5) . . ?
O7 C25 C26 121.9(4) . . ?
C24 C25 C26 116.1(4) . . ?
O8 C26 C25 113.6(4) . . ?
O8 C26 C27 111.0(4) . . ?
C25 C26 C27 108.9(4) . . ?
O3 C27 C28 107.9(4) . . ?
O3 C27 C26 110.0(4) . . ?
C28 C27 C26 112.4(4) . . ?
O9 C28 C27 112.0(5) . . ?
O3 C29 C24 126.0(4) . . ?
O3 C29 N1 112.0(4) . . ?
C24 C29 N1 122.1(5) . . ?
C31 C30 C35 118.0(6) . . ?
C31 C30 C23 120.2(6) . . ?
C35 C30 C23 121.7(5) . . ?
C32 C31 C30 121.7(8) . . ?
C33 C32 C31 119.5(7) . . ?
C32 C33 C34 121.4(7) . . ?
C35 C34 C33 118.5(8) . . ?
C34 C35 C30 120.9(7) . . ?
Cl37 C38 Cl36 118.8(8) . . ?
Cl3B C41 Cl40 131.5(8) . . ?
Cl3B C41 Cl3A 30.4(13) . . ?
Cl40 C41 Cl3A 112.0(7) . . ?

loop_
_geom_bond_atom_site_label_1
_geom_bond_atom_site_label_2
_geom_bond_distance
_geom_bond_site_symmetry_2
_geom_bond_publ_flag
N1 C17 1.381(7) . ?
N1 C29 1.395(6) . ?
N1 C10 1.456(6) . ?
O2 C17 1.347(5) . ?
O2 C18 1.465(6) . ?
O3 C29 1.338(6) . ?
O3 C27 1.460(6) . ?
O4 C19 1.403(7) . ?
O5 C20 1.405(6) . ?
O6 C21 1.241(6) . ?
O7 C25 1.243(6) . ?
O8 C26 1.397(6) . ?
O9 C28 1.417(7) . ?
C10 C11 1.362(8) . ?
C10 C16 1.371(9) . ?
C11 C12 1.414(8) . ?
C12 C13 1.344(10) . ?
C13 C15 1.386(10) . ?
C13 C14 1.509(8) . ?
C15 C16 1.378(9) . ?
C17 C22 1.350(7) . ?
C18 C19 1.506(6) . ?
C18 C20 1.516(7) . ?
C20 C21 1.521(6) . ?
C21 C22 1.433(7) . ?
C22 C23 1.509(6) . ?
C23 C24 1.511(7) . ?
C23 C30 1.521(7) . ?
C24 C29 1.350(7) . ?
C24 C25 1.443(7) . ?
C25 C26 1.520(7) . ?
C26 C27 1.524(6) . ?
C27 C28 1.503(8) . ?
C30 C31 1.388(9) . ?
C30 C35 1.396(9) . ?
C31 C32 1.382(11) . ?
C32 C33 1.344(13) . ?
C33 C34 1.408(12) . ?
C34 C35 1.383(10) . ?
Cl36 C38 1.708(16) . ?
Cl37 C38 1.655(16) . ?
Cl3A C41 1.774(12) . ?
Cl3B C41 1.515(17) . ?
Cl40 C41 1.705(11) . ?
